data_8101887
loop_
_publ_author_name
'Torralba, M. C.'
'Cano, M.'
'Campo, J. A.'
'Heras, J. V.'
'Pinilla, E.'

_publ_section_title
;
Crystal structure of 2-[3,5-bis(4-octyloxyphenyl)pyrazol-1-yl]pyridine, 
C~36~H~47~N~3~O~2~
;
_journal_issue 4
_journal_name_full 'Zeitschrift f\"ur Kristallographie - New Crystal Structures'
_journal_page_first 617
_journal_page_last 619
_journal_volume 220
_journal_year 2005
_chemical_formula_sum 'C36 H47 N3 O2'
_chemical_formula_weight 553.77
_chemical_name_systematic
; 
 2-[3,5-bis(4-octyloxyphenyl)pyrazol-1-yl]pyridine 
;
_space_group_IT_number 14
_symmetry_cell_setting monoclinic
_symmetry_space_group_name_Hall '-P 2ybc'
_symmetry_space_group_name_H-M 'P 1 21/c 1'
_atom_sites_solution_hydrogens geom
_atom_sites_solution_primary direct
_atom_sites_solution_secondary difmap
_audit_creation_method SHELXL-97
_cell_angle_alpha 90.00
_cell_angle_beta 92.326(3)
_cell_angle_gamma 90.00
_cell_formula_units_Z 4
_cell_length_a 10.7514(14)
_cell_length_b 7.9539(10)
_cell_length_c 38.144(5)
_cell_measurement_temperature 296(2)
_cell_volume 3259.2(7)
_computing_cell_refinement 'Bruker SMART'
_computing_data_collection 'Bruker SMART'
_computing_data_reduction 'Bruker SHELXTL'
_computing_molecular_graphics 'Bruker SHELXTL'
_computing_publication_material 'Bruker SHELXTL'
_computing_structure_refinement 'SHELXL-97 (Sheldrick, 1997)'
_computing_structure_solution 'SHELXS-97 (Sheldrick, 1990)'
_diffrn_ambient_temperature 296(2)
_diffrn_measured_fraction_theta_full 0.996
_diffrn_measured_fraction_theta_max 0.996
_diffrn_measurement_device_type 'Bruker SMART CCD'
_diffrn_measurement_method phi/omega
_diffrn_radiation_monochromator graphite
_diffrn_radiation_source 'fine-focus sealed tube'
_diffrn_radiation_type MoK\a
_diffrn_radiation_wavelength 0.71073
_diffrn_reflns_av_R_equivalents 0.1192
_diffrn_reflns_av_sigmaI/netI 0.1678
_diffrn_reflns_limit_h_max 11
_diffrn_reflns_limit_h_min -12
_diffrn_reflns_limit_k_max 9
_diffrn_reflns_limit_k_min -9
_diffrn_reflns_limit_l_max 45
_diffrn_reflns_limit_l_min -37
_diffrn_reflns_number 16370
_diffrn_reflns_theta_full 25.00
_diffrn_reflns_theta_max 25.00
_diffrn_reflns_theta_min 1.07
_exptl_absorpt_coefficient_mu 0.070
_exptl_absorpt_correction_type none
_exptl_crystal_colour colorless
_exptl_crystal_density_diffrn 1.129
_exptl_crystal_density_method 'not measured'
_exptl_crystal_description needle
_exptl_crystal_F_000 1200
_exptl_crystal_size_max 0.50
_exptl_crystal_size_mid 0.15
_exptl_crystal_size_min 0.05
_refine_diff_density_max 0.368
_refine_diff_density_min -0.257
_refine_diff_density_rms 0.084
_refine_ls_extinction_coef 0.0099(12)
_refine_ls_extinction_expression Fc^*^=kFc[1+0.001xFc^2^\l^3^/sin(2\q)]^-1/4^
_refine_ls_extinction_method SHELXL
_refine_ls_goodness_of_fit_ref 0.788
_refine_ls_hydrogen_treatment constr
_refine_ls_matrix_type full
_refine_ls_number_parameters 391
_refine_ls_number_reflns 5723
_refine_ls_number_restraints 10
_refine_ls_restrained_S_all 0.801
_refine_ls_R_factor_all 0.1839
_refine_ls_R_factor_gt 0.0644
_refine_ls_shift/su_max 0.179
_refine_ls_shift/su_mean 0.013
_refine_ls_structure_factor_coef Fsqd
_refine_ls_weighting_details 'calc w=1/[\s^2^(Fo^2^)+(0.0885P)^2^+0.0000P] where P=(Fo^2^+2Fc^2^)/3'
_refine_ls_weighting_scheme calc
_refine_ls_wR_factor_gt 0.1574
_refine_ls_wR_factor_ref 0.1988
_reflns_number_gt 1881
_reflns_number_total 5723
_reflns_threshold_expression >2sigma(I)
_cod_data_source_file 1267-1677.cff
_cod_data_source_block 2pypz8
_cod_depositor_comments
;
The following automatic conversions were performed:
'_symmetry_cell_setting' value 'Monoclinic' changed to 'monoclinic'
according to '/home/saulius/struct/CIF-dictionaries/cif_core.dic'
dictionary named 'cif_core.dic' version 2.4.1 from 2010-06-29.

Automatic conversion script
Id: cif_fix_enum 1555 2011-01-17 13:19:09Z saulius 
;
_cod_original_sg_symbol_H-M P12(1)/c1
_cod_database_code 8101887

loop_
_symmetry_equiv_pos_as_xyz
'x, y, z'
'-x, y+1/2, -z+1/2'
'-x, -y, -z'
'x, -y-1/2, z-1/2'

loop_
_atom_site_label
_atom_site_type_symbol
_atom_site_fract_x
_atom_site_fract_y
_atom_site_fract_z
_atom_site_U_iso_or_equiv
_atom_site_adp_type
_atom_site_occupancy
_atom_site_symmetry_multiplicity
_atom_site_Wyckoff_symbol
_atom_site_calc_flag
_atom_site_refinement_flags
_atom_site_disorder_assembly
_atom_site_disorder_group
O1 O 0.2610(3) 0.7498(4) 0.05820(7) 0.0728(9) Uani 1 4 e d . . .
O2 O 0.4868(3) 0.8464(4) 0.39651(7) 0.0829(10) Uani 1 4 e d . C .
N1 N 0.2610(3) 1.1096(4) 0.24483(8) 0.0552(9) Uani 1 4 e d . . .
N2 N 0.2308(3) 1.0976(4) 0.20973(8) 0.0552(9) Uani 1 4 e d . . .
N3 N 0.3224(3) 1.3470(5) 0.27660(10) 0.0815(12) Uani 1 4 e d . . .
C3 C 0.2913(3) 0.9611(5) 0.19919(10) 0.0531(11) Uani 1 4 e d . . .
C4 C 0.3590(3) 0.8866(5) 0.22726(10) 0.0595(11) Uani 1 4 e d . . .
H4 H 0.4079 0.7904 0.2264 0.071 Uiso 1 4 e calc R . .
C5 C 0.3392(3) 0.9832(5) 0.25627(10) 0.0559(11) Uani 1 4 e d . . .
C6 C 0.2265(4) 1.2594(5) 0.26271(10) 0.0534(11) Uani 1 4 e d . . .
C7 C 0.1064(4) 1.3046(6) 0.26390(11) 0.0702(13) Uani 1 4 e d . . .
H7 H 0.0434 1.2383 0.2538 0.084 Uiso 1 4 e calc R . .
C8 C 0.0801(6) 1.4540(8) 0.28080(14) 0.0927(17) Uani 1 4 e d . . .
H8 H -0.0016 1.4906 0.2824 0.111 Uiso 1 4 e calc R . .
C9 C 0.1758(8) 1.5458(7) 0.29503(15) 0.105(2) Uani 1 4 e d . . .
H9 H 0.1603 1.6467 0.3064 0.126 Uiso 1 4 e calc R . .
C10 C 0.2908(7) 1.4913(8) 0.29271(14) 0.1069(19) Uani 1 4 e d . . .
H10 H 0.3546 1.5564 0.3028 0.128 Uiso 1 4 e calc R . .
C11 C 0.2812(4) 0.9090(5) 0.16240(10) 0.0538(11) Uani 1 4 e d . . .
C12 C 0.3718(4) 0.8084(5) 0.14796(11) 0.0621(12) Uani 1 4 e d . . .
H12 H 0.4398 0.7741 0.1620 0.075 Uiso 1 4 e calc R . .
C13 C 0.3634(4) 0.7581(5) 0.11332(11) 0.0636(12) Uani 1 4 e d . . .
H13 H 0.4256 0.6920 0.1042 0.076 Uiso 1 4 e calc R . .
C14 C 0.2614(4) 0.8070(5) 0.09226(10) 0.0589(11) Uani 1 4 e d . . .
C15 C 0.1700(4) 0.9042(5) 0.10589(10) 0.0617(12) Uani 1 4 e d . . .
H15 H 0.1014 0.9363 0.0918 0.074 Uiso 1 4 e calc R . .
C16 C 0.1798(4) 0.9544(5) 0.14054(11) 0.0627(12) Uani 1 4 e d . . .
H16 H 0.1171 1.0203 0.1495 0.075 Uiso 1 4 e calc R . .
C17 C 0.1531(4) 0.7843(5) 0.03596(10) 0.0679(12) Uani 1 4 e d . . .
H17A H 0.1440 0.9044 0.0322 0.081 Uiso 1 4 e calc R . .
H17B H 0.0787 0.7423 0.0465 0.081 Uiso 1 4 e calc R . .
C18 C 0.1728(4) 0.6962(6) 0.00173(10) 0.0715(13) Uani 1 4 e d . . .
H18A H 0.1878 0.5778 0.0063 0.086 Uiso 1 4 e calc R . .
H18B H 0.2464 0.7420 -0.0086 0.086 Uiso 1 4 e calc R . .
C19 C 0.0631(4) 0.7133(5) -0.02439(10) 0.0700(13) Uani 1 4 e d . . .
H19A H -0.0109 0.6686 -0.0140 0.084 Uiso 1 4 e calc R . .
H19B H 0.0486 0.8316 -0.0292 0.084 Uiso 1 4 e calc R . .
C20 C 0.0832(4) 0.6230(6) -0.05840(10) 0.0736(13) Uani 1 4 e d . . .
H20A H 0.1012 0.5059 -0.0533 0.088 Uiso 1 4 e calc R . .
H20B H 0.1558 0.6706 -0.0690 0.088 Uiso 1 4 e calc R . .
C21 C -0.0259(4) 0.6313(6) -0.08497(11) 0.0780(13) Uani 1 4 e d . . .
H21A H -0.0477 0.7483 -0.0889 0.094 Uiso 1 4 e calc R . .
H21B H -0.0970 0.5765 -0.0751 0.094 Uiso 1 4 e calc R . .
C22 C -0.0018(4) 0.5508(6) -0.11992(11) 0.0766(13) Uani 1 4 e d . . .
H22A H 0.0667 0.6098 -0.1303 0.092 Uiso 1 4 e calc R . .
H22B H 0.0248 0.4358 -0.1157 0.092 Uiso 1 4 e calc R . .
C23 C -0.1095(4) 0.5487(6) -0.14601(11) 0.0847(15) Uani 1 4 e d . . .
H23A H -0.1372 0.6634 -0.1501 0.102 Uiso 1 4 e calc R . .
H23B H -0.1776 0.4875 -0.1360 0.102 Uiso 1 4 e calc R . .
C24 C -0.0815(5) 0.4708(7) -0.18053(12) 0.1081(18) Uani 1 4 e d . . .
H24A H -0.0147 0.5310 -0.1908 0.162 Uiso 1 4 e calc R . .
H24B H -0.1543 0.4761 -0.1959 0.162 Uiso 1 4 e calc R . .
H24C H -0.0577 0.3556 -0.1770 0.162 Uiso 1 4 e calc R . .
C25 C 0.3803(4) 0.9548(5) 0.29310(10) 0.0532(11) Uani 1 4 e d . . .
C26 C 0.3074(4) 0.9947(5) 0.32120(11) 0.0643(12) Uani 1 4 e d . . .
H26 H 0.2311 1.0477 0.3170 0.077 Uiso 1 4 e calc R . .
C27 C 0.3460(4) 0.9572(5) 0.35523(11) 0.0687(12) Uani 1 4 e d . . .
H27 H 0.2963 0.9858 0.3737 0.082 Uiso 1 4 e calc R . .
C28 C 0.4592(4) 0.8767(5) 0.36198(11) 0.0610(12) Uani 1 4 e d . . .
C29 C 0.5320(4) 0.8365(5) 0.33470(11) 0.0642(12) Uani 1 4 e d . . .
H29 H 0.6078 0.7823 0.3390 0.077 Uiso 1 4 e calc R . .
C30 C 0.4934(4) 0.8761(5) 0.30080(10) 0.0612(11) Uani 1 4 e d . . .
H30 H 0.5446 0.8494 0.2825 0.073 Uiso 1 4 e calc R . .
C31 C 0.5964(5) 0.7544(7) 0.40557(11) 0.1064(19) Uani 1 4 e d D . .
H31A H 0.6685 0.8274 0.4049 0.128 Uiso 1 4 e calc R A 1
H31B H 0.6068 0.6635 0.3890 0.128 Uiso 1 4 e calc R A 1
C34 C 0.5737(6) 0.7768(8) 0.50558(13) 0.147(3) Uani 1 4 e d D . .
H34A H 0.5575 0.8750 0.5198 0.177 Uiso 1 4 e calc R B 1
H34B H 0.5006 0.7054 0.5056 0.177 Uiso 1 4 e calc R B 1
C35 C 0.6832(5) 0.6825(7) 0.52182(12) 0.1138(19) Uani 1 4 e d D . .
H35A H 0.6824 0.5677 0.5132 0.137 Uiso 1 4 e calc R . .
H35B H 0.7599 0.7350 0.5149 0.137 Uiso 1 4 e calc R . .
C36 C 0.6789(5) 0.6816(7) 0.56191(12) 0.1099(18) Uani 1 4 e d D . .
H36A H 0.6807 0.7963 0.5706 0.132 Uiso 1 4 e calc R C .
H36B H 0.6020 0.6299 0.5688 0.132 Uiso 1 4 e calc R . .
C37 C 0.7876(6) 0.5862(9) 0.57773(14) 0.162(3) Uani 1 4 e d D . .
H37A H 0.8636 0.6463 0.5731 0.195 Uiso 1 4 e calc R . .
H37B H 0.7918 0.4770 0.5665 0.195 Uiso 1 4 e calc R . .
C38 C 0.7797(7) 0.5616(9) 0.61690(14) 0.172(3) Uani 1 4 e d D . .
H38A H 0.7730 0.6691 0.6281 0.257 Uiso 1 4 e calc R C .
H38B H 0.8532 0.5052 0.6259 0.257 Uiso 1 4 e calc R . .
H38C H 0.7078 0.4950 0.6216 0.257 Uiso 1 4 e calc R . .
C32 C 0.5840(14) 0.6825(12) 0.44303(17) 0.099(4) Uani 0.50 4 e d PD C 1
H32A H 0.5040 0.6281 0.4452 0.118 Uiso 0.50 4 e calc PR C 1
H32B H 0.6494 0.6014 0.4484 0.118 Uiso 0.50 4 e calc PR C 1
C33 C 0.5960(16) 0.8337(14) 0.46734(19) 0.126(5) Uani 0.50 4 e d PD C 1
H33A H 0.5353 0.9185 0.4602 0.151 Uiso 0.50 4 e calc PR C 1
H33B H 0.6784 0.8824 0.4660 0.151 Uiso 0.50 4 e calc PR C 1
C32' C 0.6306(10) 0.7981(15) 0.44442(16) 0.081(4) Uani 0.50 4 e d PD C 2
H32C H 0.7134 0.7567 0.4507 0.097 Uiso 0.50 4 e calc PR C 2
H32D H 0.6302 0.9191 0.4476 0.097 Uiso 0.50 4 e calc PR C 2
C33' C 0.5362(11) 0.7174(17) 0.46777(18) 0.112(5) Uani 0.50 4 e d PD C 2
H33C H 0.5398 0.5958 0.4661 0.135 Uiso 0.50 4 e calc PR C 2
H33D H 0.4525 0.7541 0.4611 0.135 Uiso 0.50 4 e calc PR C 2

loop_
_atom_site_aniso_label
_atom_site_aniso_U_11
_atom_site_aniso_U_22
_atom_site_aniso_U_33
_atom_site_aniso_U_23
_atom_site_aniso_U_13
_atom_site_aniso_U_12
O1 0.0748(19) 0.093(2) 0.0495(18) -0.0132(16) -0.0090(16) 0.0118(17)
O2 0.081(2) 0.122(3) 0.0459(19) 0.0080(18) -0.0061(16) 0.0239(19)
N1 0.052(2) 0.064(2) 0.049(2) -0.0034(19) -0.0027(17) 0.0042(19)
N2 0.057(2) 0.067(2) 0.041(2) -0.0002(18) -0.0071(17) -0.0003(19)
N3 0.081(3) 0.086(3) 0.078(3) -0.016(2) 0.006(2) -0.016(2)
C3 0.048(3) 0.061(3) 0.049(3) -0.001(2) -0.003(2) -0.002(2)
C4 0.055(3) 0.069(3) 0.054(3) -0.007(2) -0.006(2) 0.013(2)
C5 0.049(3) 0.067(3) 0.051(3) -0.001(2) -0.002(2) 0.007(2)
C6 0.058(3) 0.053(3) 0.050(3) 0.003(2) 0.006(2) -0.005(2)
C7 0.060(3) 0.090(4) 0.061(3) 0.008(3) -0.003(2) 0.017(3)
C8 0.099(4) 0.107(5) 0.072(4) 0.015(3) 0.011(3) 0.048(4)
C9 0.162(6) 0.077(4) 0.078(4) -0.004(3) 0.023(5) 0.031(5)
C10 0.139(6) 0.083(5) 0.099(5) -0.021(4) 0.009(4) -0.023(4)
C11 0.054(3) 0.064(3) 0.044(3) 0.000(2) -0.006(2) -0.002(2)
C12 0.057(3) 0.075(3) 0.054(3) -0.001(2) -0.006(2) 0.002(2)
C13 0.063(3) 0.074(3) 0.053(3) -0.008(2) -0.004(2) 0.013(2)
C14 0.070(3) 0.066(3) 0.041(3) -0.006(2) -0.001(2) -0.001(2)
C15 0.070(3) 0.069(3) 0.045(3) -0.007(2) -0.011(2) 0.006(2)
C16 0.063(3) 0.066(3) 0.058(3) -0.006(2) -0.005(2) 0.008(2)
C17 0.074(3) 0.077(3) 0.051(3) -0.004(2) -0.011(2) 0.002(2)
C18 0.075(3) 0.085(3) 0.053(3) -0.009(2) -0.009(2) -0.003(3)
C19 0.081(3) 0.080(3) 0.049(3) -0.007(2) -0.005(2) 0.003(2)
C20 0.075(3) 0.090(3) 0.055(3) -0.013(3) -0.010(2) 0.006(3)
C21 0.082(3) 0.088(3) 0.063(3) -0.010(3) -0.009(3) 0.008(3)
C22 0.080(3) 0.094(4) 0.056(3) -0.008(3) -0.010(2) -0.003(3)
C23 0.095(4) 0.095(4) 0.062(3) 0.001(3) -0.016(3) -0.002(3)
C24 0.128(4) 0.135(5) 0.061(3) -0.007(3) -0.008(3) -0.013(4)
C25 0.051(2) 0.062(3) 0.047(3) -0.004(2) -0.001(2) 0.006(2)
C26 0.053(3) 0.086(3) 0.053(3) 0.002(2) -0.003(2) 0.017(2)
C27 0.064(3) 0.095(4) 0.048(3) -0.002(3) 0.007(2) 0.018(3)
C28 0.060(3) 0.076(3) 0.047(3) -0.001(2) -0.005(2) 0.009(2)
C29 0.056(3) 0.082(3) 0.054(3) 0.000(2) -0.008(2) 0.012(2)
C30 0.058(3) 0.076(3) 0.049(3) -0.009(2) -0.002(2) 0.012(2)
C31 0.103(4) 0.158(5) 0.057(3) 0.012(3) -0.019(3) 0.046(4)
C34 0.169(6) 0.211(7) 0.061(4) -0.007(4) -0.011(4) 0.054(6)
C35 0.123(5) 0.142(5) 0.077(4) -0.012(4) 0.009(4) 0.007(4)
C36 0.120(5) 0.131(5) 0.079(4) -0.001(4) 0.001(4) 0.006(4)
C37 0.166(6) 0.215(8) 0.105(6) 0.000(5) -0.011(5) 0.044(6)
C38 0.216(7) 0.222(8) 0.075(5) 0.031(5) -0.015(5) 0.027(6)
C32 0.144(12) 0.084(10) 0.068(8) 0.029(7) 0.008(8) 0.008(8)
C33 0.163(15) 0.155(15) 0.061(9) 0.024(9) 0.019(9) -0.020(10)
C32' 0.083(8) 0.104(10) 0.055(8) 0.040(7) -0.007(6) -0.006(7)
C33' 0.101(10) 0.162(14) 0.074(9) -0.008(9) 0.010(7) -0.037(9)

loop_
_atom_type_symbol
_atom_type_description
_atom_type_scat_dispersion_real
_atom_type_scat_dispersion_imag
_atom_type_scat_source
C C 0.0033 0.0016 'International Tables Vol C Tables 4.2.6.8 and 6.1.1.4'
H H 0.0000 0.0000 'International Tables Vol C Tables 4.2.6.8 and 6.1.1.4'
N N 0.0061 0.0033 'International Tables Vol C Tables 4.2.6.8 and 6.1.1.4'
O O 0.0106 0.0060 'International Tables Vol C Tables 4.2.6.8 and 6.1.1.4'

loop_
_geom_angle_atom_site_label_1
_geom_angle_atom_site_label_2
_geom_angle_atom_site_label_3
_geom_angle
_geom_angle_site_symmetry_1
_geom_angle_site_symmetry_3
_geom_angle_publ_flag
C14 O1 C17 117.8(3) . . ?
C28 O2 C31 118.3(3) . . ?
N2 N1 C5 112.3(3) . . ?
N2 N1 C6 118.0(3) . . ?
C5 N1 C6 128.8(3) . . ?
C3 N2 N1 104.6(3) . . ?
C6 N3 C10 114.8(4) . . ?
N2 C3 C4 111.0(3) . . ?
N2 C3 C11 120.1(4) . . ?
C4 C3 C11 129.0(4) . . ?
C5 C4 C3 106.7(4) . . ?
C5 C4 H4 126.7 . . ?
C3 C4 H4 126.7 . . ?
N1 C5 C4 105.5(3) . . ?
N1 C5 C25 124.9(4) . . ?
C4 C5 C25 129.3(4) . . ?
N3 C6 C7 125.1(4) . . ?
N3 C6 N1 114.4(4) . . ?
C7 C6 N1 120.5(4) . . ?
C6 C7 C8 117.3(5) . . ?
C6 C7 H7 121.3 . . ?
C8 C7 H7 121.3 . . ?
C9 C8 C7 118.8(5) . . ?
C9 C8 H8 120.6 . . ?
C7 C8 H8 120.6 . . ?
C10 C9 C8 119.7(6) . . ?
C10 C9 H9 120.2 . . ?
C8 C9 H9 120.2 . . ?
C9 C10 N3 124.3(6) . . ?
C9 C10 H10 117.8 . . ?
N3 C10 H10 117.8 . . ?
C16 C11 C12 117.1(4) . . ?
C16 C11 C3 121.8(4) . . ?
C12 C11 C3 121.1(4) . . ?
C13 C12 C11 121.7(4) . . ?
C13 C12 H12 119.1 . . ?
C11 C12 H12 119.1 . . ?
C14 C13 C12 119.5(4) . . ?
C14 C13 H13 120.2 . . ?
C12 C13 H13 120.2 . . ?
C13 C14 O1 115.2(4) . . ?
C13 C14 C15 120.0(4) . . ?
O1 C14 C15 124.8(4) . . ?
C14 C15 C16 119.9(4) . . ?
C14 C15 H15 120.0 . . ?
C16 C15 H15 120.0 . . ?
C11 C16 C15 121.7(4) . . ?
C11 C16 H16 119.2 . . ?
C15 C16 H16 119.2 . . ?
O1 C17 C18 106.6(3) . . ?
O1 C17 H17A 110.4 . . ?
C18 C17 H17A 110.4 . . ?
O1 C17 H17B 110.4 . . ?
C18 C17 H17B 110.4 . . ?
H17A C17 H17B 108.6 . . ?
C17 C18 C19 113.2(3) . . ?
C17 C18 H18A 108.9 . . ?
C19 C18 H18A 108.9 . . ?
C17 C18 H18B 108.9 . . ?
C19 C18 H18B 108.9 . . ?
H18A C18 H18B 107.7 . . ?
C20 C19 C18 112.8(3) . . ?
C20 C19 H19A 109.0 . . ?
C18 C19 H19A 109.0 . . ?
C20 C19 H19B 109.0 . . ?
C18 C19 H19B 109.0 . . ?
H19A C19 H19B 107.8 . . ?
C19 C20 C21 114.8(4) . . ?
C19 C20 H20A 108.6 . . ?
C21 C20 H20A 108.6 . . ?
C19 C20 H20B 108.6 . . ?
C21 C20 H20B 108.6 . . ?
H20A C20 H20B 107.5 . . ?
C20 C21 C22 114.5(4) . . ?
C20 C21 H21A 108.6 . . ?
C22 C21 H21A 108.6 . . ?
C20 C21 H21B 108.6 . . ?
C22 C21 H21B 108.6 . . ?
H21A C21 H21B 107.6 . . ?
C23 C22 C21 115.9(4) . . ?
C23 C22 H22A 108.3 . . ?
C21 C22 H22A 108.3 . . ?
C23 C22 H22B 108.3 . . ?
C21 C22 H22B 108.3 . . ?
H22A C22 H22B 107.4 . . ?
C22 C23 C24 114.4(4) . . ?
C22 C23 H23A 108.7 . . ?
C24 C23 H23A 108.7 . . ?
C22 C23 H23B 108.7 . . ?
C24 C23 H23B 108.7 . . ?
H23A C23 H23B 107.6 . . ?
C23 C24 H24A 109.5 . . ?
C23 C24 H24B 109.5 . . ?
H24A C24 H24B 109.5 . . ?
C23 C24 H24C 109.5 . . ?
H24A C24 H24C 109.5 . . ?
H24B C24 H24C 109.5 . . ?
C26 C25 C30 117.2(4) . . ?
C26 C25 C5 122.9(4) . . ?
C30 C25 C5 119.8(4) . . ?
C25 C26 C27 121.2(4) . . ?
C25 C26 H26 119.4 . . ?
C27 C26 H26 119.4 . . ?
C26 C27 C28 120.2(4) . . ?
C26 C27 H27 119.9 . . ?
C28 C27 H27 119.9 . . ?
C29 C28 O2 126.0(4) . . ?
C29 C28 C27 119.4(4) . . ?
O2 C28 C27 114.6(4) . . ?
C28 C29 C30 120.1(4) . . ?
C28 C29 H29 120.0 . . ?
C30 C29 H29 120.0 . . ?
C29 C30 C25 122.0(4) . . ?
C29 C30 H30 119.0 . . ?
C25 C30 H30 119.0 . . ?
O2 C31 C32 108.3(6) . . ?
O2 C31 C32' 106.2(6) . . ?
C32 C31 C32' 39.5(5) . . ?
O2 C31 H31A 110.0 . . ?
C32 C31 H31A 110.1 . . ?
C32' C31 H31A 74.5 . . ?
O2 C31 H31B 110.0 . . ?
C32 C31 H31B 110.0 . . ?
C32' C31 H31B 139.5 . . ?
H31A C31 H31B 108.4 . . ?
C35 C34 C33' 113.5(7) . . ?
C35 C34 C33 112.5(8) . . ?
C33' C34 C33 42.5(5) . . ?
C35 C34 H34A 109.1 . . ?
C33' C34 H34A 135.7 . . ?
C33 C34 H34A 109.1 . . ?
C35 C34 H34B 109.1 . . ?
C33' C34 H34B 69.1 . . ?
C33 C34 H34B 109.1 . . ?
H34A C34 H34B 107.8 . . ?
C36 C35 C34 111.0(4) . . ?
C36 C35 H35A 109.4 . . ?
C34 C35 H35A 109.4 . . ?
C36 C35 H35B 109.4 . . ?
C34 C35 H35B 109.5 . . ?
H35A C35 H35B 108.0 . . ?
C37 C36 C35 110.5(4) . . ?
C37 C36 H36A 109.6 . . ?
C35 C36 H36A 109.6 . . ?
C37 C36 H36B 109.6 . . ?
C35 C36 H36B 109.6 . . ?
H36A C36 H36B 108.1 . . ?
C36 C37 C38 112.9(5) . . ?
C36 C37 H37A 109.0 . . ?
C38 C37 H37A 109.0 . . ?
C36 C37 H37B 109.0 . . ?
C38 C37 H37B 109.0 . . ?
H37A C37 H37B 107.8 . . ?
C37 C38 H38A 109.5 . . ?
C37 C38 H38B 109.5 . . ?
H38A C38 H38B 109.5 . . ?
C37 C38 H38C 109.5 . . ?
H38A C38 H38C 109.5 . . ?
H38B C38 H38C 109.5 . . ?
C33 C32 C31 105.2(6) . . ?
C33 C32 H32A 110.7 . . ?
C31 C32 H32A 110.7 . . ?
C33 C32 H32B 110.7 . . ?
C31 C32 H32B 110.7 . . ?
H32A C32 H32B 108.8 . . ?
C32 C33 C34 109.2(6) . . ?
C32 C33 H33A 109.8 . . ?
C34 C33 H33A 109.8 . . ?
C32 C33 H33B 109.8 . . ?
C34 C33 H33B 109.8 . . ?
H33A C33 H33B 108.3 . . ?
C33' C32' C31 109.1(6) . . ?
C33' C32' H32C 109.8 . . ?
C31 C32' H32C 109.8 . . ?
C33' C32' H32D 109.9 . . ?
C31 C32' H32D 109.9 . . ?
H32C C32' H32D 108.3 . . ?
C32' C33' C34 105.1(5) . . ?
C32' C33' H33C 110.8 . . ?
C34 C33' H33C 110.7 . . ?
C32' C33' H33D 110.7 . . ?
C34 C33' H33D 110.7 . . ?
H33C C33' H33D 108.8 . . ?

loop_
_geom_bond_atom_site_label_1
_geom_bond_atom_site_label_2
_geom_bond_distance
_geom_bond_site_symmetry_2
_geom_bond_publ_flag
N1 N2 1.368(4) . ?
C3 N2 1.336(4) . ?
C3 C4 1.401(5) . ?
C3 C11 1.463(5) . ?
C4 C5 1.370(5) . ?
C4 H4 0.9300 . ?
C5 N1 1.370(4) . ?
C5 C25 1.473(5) . ?
C6 N3 1.336(5) . ?
C6 C7 1.343(5) . ?
C6 N1 1.430(5) . ?
C7 C8 1.387(6) . ?
C7 H7 0.9300 . ?
C8 C9 1.357(7) . ?
C8 H8 0.9300 . ?
C9 C10 1.317(7) . ?
C9 H9 0.9300 . ?
C10 N3 1.352(6) . ?
C10 H10 0.9300 . ?
C11 C16 1.393(5) . ?
C11 C12 1.391(5) . ?
C12 C13 1.380(5) . ?
C12 H12 0.9300 . ?
C13 C14 1.388(5) . ?
C13 H13 0.9300 . ?
C14 O1 1.376(4) . ?
C14 C15 1.369(5) . ?
C15 C16 1.381(5) . ?
C15 H15 0.9300 . ?
C16 H16 0.9300 . ?
C17 O1 1.436(4) . ?
C17 C18 1.504(5) . ?
C17 H17A 0.9700 . ?
C17 H17B 0.9700 . ?
C18 C19 1.519(5) . ?
C18 H18A 0.9700 . ?
C18 H18B 0.9700 . ?
C19 C20 1.506(5) . ?
C19 H19A 0.9700 . ?
C19 H19B 0.9700 . ?
C20 C21 1.520(5) . ?
C20 H20A 0.9700 . ?
C20 H20B 0.9700 . ?
C21 C22 1.510(5) . ?
C21 H21A 0.9700 . ?
C21 H21B 0.9700 . ?
C22 C23 1.496(5) . ?
C22 H22A 0.9700 . ?
C22 H22B 0.9700 . ?
C23 C24 1.497(6) . ?
C23 H23A 0.9700 . ?
C23 H23B 0.9700 . ?
C24 H24A 0.9600 . ?
C24 H24B 0.9600 . ?
C24 H24C 0.9600 . ?
C25 C26 1.390(5) . ?
C25 C30 1.388(5) . ?
C26 C27 1.380(5) . ?
C26 H26 0.9300 . ?
C27 C28 1.389(5) . ?
C27 H27 0.9300 . ?
C28 C29 1.366(5) . ?
C28 O2 1.360(4) . ?
C29 C30 1.379(5) . ?
C29 H29 0.9300 . ?
C30 H30 0.9300 . ?
C31 O2 1.418(5) . ?
C31 C32 1.550(5) . ?
C31 C32' 1.552(5) . ?
C31 H31A 0.9700 . ?
C31 H31B 0.9700 . ?
C34 C35 1.508(4) . ?
C34 C33' 1.556(5) . ?
C34 C33 1.555(5) . ?
C34 H34A 0.9700 . ?
C34 H34B 0.9700 . ?
C35 C36 1.532(4) . ?
C35 H35A 0.9700 . ?
C35 H35B 0.9700 . ?
C36 C37 1.499(4) . ?
C36 H36A 0.9700 . ?
C36 H36B 0.9700 . ?
C37 C38 1.513(4) . ?
C37 H37A 0.9700 . ?
C37 H37B 0.9700 . ?
C38 H38A 0.9600 . ?
C38 H38B 0.9600 . ?
C38 H38C 0.9600 . ?
C32 C33 1.521(5) . ?
C32 H32A 0.9700 . ?
C32 H32B 0.9700 . ?
C33 H33A 0.9700 . ?
C33 H33B 0.9700 . ?
C32' C33' 1.519(5) . ?
C32' H32C 0.9700 . ?
C32' H32D 0.9700 . ?
C33' H33C 0.9700 . ?
C33' H33D 0.9700 . ?

loop_
_geom_torsion_atom_site_label_1
_geom_torsion_atom_site_label_2
_geom_torsion_atom_site_label_3
_geom_torsion_atom_site_label_4
_geom_torsion
_geom_torsion_site_symmetry_1
_geom_torsion_site_symmetry_2
_geom_torsion_site_symmetry_3
_geom_torsion_site_symmetry_4
_geom_torsion_publ_flag
C13 C14 O1 C17 174.9(3) . . . . ?
C15 C14 O1 C17 -4.6(6) . . . . ?
C18 C17 O1 C14 -175.3(3) . . . . ?
C29 C28 O2 C31 -4.8(7) . . . . ?
C27 C28 O2 C31 175.7(4) . . . . ?
C32 C31 O2 C28 -160.1(6) . . . . ?
C4 C5 N1 N2 -0.3(4) . . . . ?
C25 C5 N1 N2 -175.1(3) . . . . ?
C4 C5 N1 C6 -168.9(4) . . . . ?
C25 C5 N1 C6 16.3(6) . . . . ?
N3 C6 N1 N2 -118.2(4) . . . . ?
C7 C6 N1 N2 60.3(5) . . . . ?
N3 C6 N1 C5 49.9(5) . . . . ?
C7 C6 N1 C5 -131.6(4) . . . . ?
C4 C3 N2 N1 0.1(4) . . . . ?
C11 C3 N2 N1 -179.6(3) . . . . ?
C5 N1 N2 C3 0.1(4) . . . . ?
C6 N1 N2 C3 170.1(3) . . . . ?
C7 C6 N3 C10 -0.2(6) . . . . ?
N1 C6 N3 C10 178.2(4) . . . . ?
C9 C10 N3 C6 -0.1(8) . . . . ?
C32' C31 O2 C28 158.5(5) . . . . ?
N2 C3 C4 C5 -0.3(4) . . . . ?
C11 C3 C4 C5 179.5(4) . . . . ?
C3 C4 C5 N1 0.3(4) . . . . ?
C3 C4 C5 C25 174.8(4) . . . . ?
N3 C6 C7 C8 0.2(6) . . . . ?
N1 C6 C7 C8 -178.1(4) . . . . ?
C6 C7 C8 C9 0.1(7) . . . . ?
C7 C8 C9 C10 -0.4(9) . . . . ?
C8 C9 C10 N3 0.4(9) . . . . ?
N2 C3 C11 C16 -23.9(6) . . . . ?
C4 C3 C11 C16 156.4(4) . . . . ?
N2 C3 C11 C12 157.5(4) . . . . ?
C4 C3 C11 C12 -22.2(6) . . . . ?
C16 C11 C12 C13 1.2(6) . . . . ?
C3 C11 C12 C13 179.9(4) . . . . ?
C11 C12 C13 C14 -0.8(6) . . . . ?
C12 C13 C14 O1 -179.6(4) . . . . ?
C12 C13 C14 C15 -0.1(6) . . . . ?
C13 C14 C15 C16 0.4(6) . . . . ?
O1 C14 C15 C16 179.9(4) . . . . ?
C12 C11 C16 C15 -0.9(6) . . . . ?
C3 C11 C16 C15 -179.5(4) . . . . ?
C14 C15 C16 C11 0.1(6) . . . . ?
O1 C17 C18 C19 177.2(3) . . . . ?
C17 C18 C19 C20 -179.3(4) . . . . ?
C18 C19 C20 C21 178.0(4) . . . . ?
C19 C20 C21 C22 176.0(4) . . . . ?
C20 C21 C22 C23 176.9(4) . . . . ?
C21 C22 C23 C24 178.9(4) . . . . ?
N1 C5 C25 C26 30.8(6) . . . . ?
C4 C5 C25 C26 -142.7(4) . . . . ?
N1 C5 C25 C30 -153.0(4) . . . . ?
C4 C5 C25 C30 33.4(6) . . . . ?
C30 C25 C26 C27 -0.1(6) . . . . ?
C5 C25 C26 C27 176.1(4) . . . . ?
C25 C26 C27 C28 -0.6(7) . . . . ?
C26 C27 C28 C29 0.5(6) . . . . ?
C26 C27 C28 O2 -179.9(4) . . . . ?
O2 C28 C29 C30 -179.3(4) . . . . ?
C27 C28 C29 C30 0.2(6) . . . . ?
C28 C29 C30 C25 -0.9(6) . . . . ?
C26 C25 C30 C29 0.9(6) . . . . ?
C5 C25 C30 C29 -175.5(4) . . . . ?
C33' C34 C35 C36 -153.2(6) . . . . ?
C33 C34 C35 C36 160.5(6) . . . . ?
C34 C35 C36 C37 179.5(6) . . . . ?
C35 C36 C37 C38 -172.6(6) . . . . ?
O2 C31 C32 C33 -71.4(12) . . . . ?
C32' C31 C32 C33 22.2(11) . . . . ?
C31 C32 C33 C34 175.3(9) . . . . ?
C35 C34 C33 C32 75.1(13) . . . . ?
C33' C34 C33 C32 -25.6(10) . . . . ?
O2 C31 C32' C33' 70.8(11) . . . . ?
C32 C31 C32' C33' -28.5(10) . . . . ?
C31 C32' C33' C34 -176.8(8) . . . . ?
C35 C34 C33' C32' -78.2(12) . . . . ?
C33 C34 C33' C32' 20.1(11) . . . . ?
